data_2005575
loop_
_publ_author_name
'Fleming, F. F.'
'Hussain, Z.'
'Mullaney, M.'
'Norman, R. E.'
'Chang, S.-C.'

_publ_contact_author
;
Richard E. Norman
Department of Chemistry and Biochemistry
Duquesne University
Pittsburgh, PA 15282  USA
;
_publ_section_title (8<i>R</i>,8a<i>S</i>)-Indolizidine-1-spiro-2'-(1',3'-dithiane)-8-carbonitrile
_journal_issue 11
_journal_name_full 'Acta Crystallographica Section C'
_journal_page_first 2849
_journal_page_last 2851
_journal_paper_doi 10.1107/S0108270196007548
_journal_volume 52
_journal_year 1996
_chemical_formula_sum 'C12 H18 N2 S2'
_chemical_formula_weight 254.41
_space_group_IT_number 14
_symmetry_cell_setting monoclinic
_symmetry_space_group_name_Hall '-P 2yn'
_symmetry_space_group_name_H-M 'P 1 21/n 1'
_audit_creation_method 'from TEXRAY.INF file'
_cell_angle_alpha 90
_cell_angle_beta 97.18(2)
_cell_angle_gamma 90
_cell_formula_units_Z 4
_cell_length_a 10.513(3)
_cell_length_b 11.182(2)
_cell_length_c 11.206(2)
_cell_measurement_reflns_used 25
_cell_measurement_temperature 294.2
_cell_measurement_theta_max 20.50
_cell_measurement_theta_min 16.81
_cell_volume 1307.0(5)
_computing_cell_refinement 'MSC/AFC Diffractometer Control Software'
_computing_data_collection
;MSC/AFC Diffractometer Control Software (Molecular Structure Corporation,
1988)
;
_computing_data_reduction 'TEXSAN (Molecular Structure Corporation, 1992)'
_computing_publication_material TEXSAN
_computing_structure_refinement TEXSAN
_computing_structure_solution 'SIR92 (Altomare et al., 1994)'
_diffrn_ambient_temperature 294
_diffrn_measurement_device AFC7R
_diffrn_measurement_method \w/2\q
_diffrn_radiation_monochromator graphite
_diffrn_radiation_source 'X-ray tube'
_diffrn_radiation_type 'Mo K\a'
_diffrn_radiation_wavelength 0.7107
_diffrn_reflns_av_R_equivalents 0.044
_diffrn_reflns_limit_h_max 14
_diffrn_reflns_limit_h_min 0
_diffrn_reflns_limit_k_max 15
_diffrn_reflns_limit_k_min 0
_diffrn_reflns_limit_l_max 15
_diffrn_reflns_limit_l_min -15
_diffrn_reflns_number 4997
_diffrn_reflns_theta_max 32.50
_diffrn_reflns_theta_min 1.82
_diffrn_standards_decay_% -1.8
_diffrn_standards_interval_count 150
_diffrn_standards_number 3
_exptl_absorpt_coefficient_mu 0.367
_exptl_absorpt_correction_T_max 1.00
_exptl_absorpt_correction_T_min 0.93
_exptl_absorpt_correction_type empirical
_exptl_absorpt_process_details '\y scans (TEXSAN; Molecular Structure Corporation, 1992)'
_exptl_crystal_colour white
_exptl_crystal_density_diffrn 1.293
_exptl_crystal_description triangular
_exptl_crystal_F_000 544.00
_exptl_crystal_size_max 0.35
_exptl_crystal_size_mid 0.30
_exptl_crystal_size_min 0.30
_refine_diff_density_max 0.61
_refine_diff_density_min -0.55
_refine_ls_extinction_coef 0.00
_refine_ls_extinction_method none
_refine_ls_goodness_of_fit_obs 1.92
_refine_ls_hydrogen_treatment refall
_refine_ls_matrix_type full
_refine_ls_number_parameters 217
_refine_ls_number_reflns 2248
_refine_ls_number_restraints 0
_refine_ls_R_factor_obs 0.060
_refine_ls_shift/esd_max 0.1240
_refine_ls_structure_factor_coef F
_refine_ls_weighting_scheme
; calc w = 4F^2^/\s^2^(F^2^);
\s^2^(F^2^) = [S^2^(C+R^2^B)+(0.045F^2^)^2^]/Lp^2^, where S = scan rate,
C = total integrated peak count, R = ratio of scan to background
counting times, B = total
background count, Lp = Lorentz-polarization factor
;
_refine_ls_wR_factor_obs 0.076
_reflns_number_observed 2248
_reflns_number_total 4787
_reflns_observed_criterion I>3.00\s(I)
_cod_data_source_file bk1249.cif
_cod_data_source_block Indolizidine
_cod_original_sg_symbol_H-M 'P 21/n  '
_cod_original_formula_sum 'C12 H18 N2 S2 '
_cod_database_code 2005575

loop_
_symmetry_equiv_pos_as_xyz
'   +x,   +y,   +z'
1/2-x,1/2+y,1/2-z
'   -x,   -y,   -z'
1/2+x,1/2-y,1/2+z

loop_
_atom_site_aniso_label
_atom_site_aniso_U_11
_atom_site_aniso_U_22
_atom_site_aniso_U_33
_atom_site_aniso_U_12
_atom_site_aniso_U_13
_atom_site_aniso_U_23
S(1) 0.0743(6) 0.0558(5) 0.0506(5) 0.0274(4) 0.0126(4) 0.0108(4)
S(2) 0.0993(7) 0.0395(4) 0.0363(4) 0.0118(4) 0.0170(4) 0.0013(3)
N(1) 0.055(2) 0.0440(10) 0.0360(10) 0.0020(10) 0.0040(10) -0.0018(10)
N(2) 0.113(3) 0.049(2) 0.059(2) 0.008(2) 0.031(2) 0.0080(10)
C(1) 0.053(2) 0.0370(10) 0.0350(10) 0.0060(10) 0.0070(10) 0.0030(10)
C(2) 0.062(2) 0.065(2) 0.053(2) -0.006(2) 0.012(2) 0.008(2)
C(3) 0.066(2) 0.051(2) 0.062(2) -0.010(2) 0.000(2) 0.000(2)
C(5) 0.079(3) 0.065(2) 0.0370(10) 0.016(2) -0.001(2) -0.0090(10)
C(6) 0.094(3) 0.079(3) 0.035(2) 0.023(2) 0.018(2) 0.004(2)
C(7) 0.082(3) 0.071(3) 0.052(2) 0.008(2) 0.034(2) 0.011(2)
C(8) 0.050(2) 0.052(2) 0.044(2) 0.0000(10) 0.0140(10) 0.0040(10)
C(9) 0.050(2) 0.0390(10) 0.0380(10) 0.0080(10) 0.0100(10) 0.0000(10)
C(10) 0.071(2) 0.044(2) 0.041(2) -0.005(2) 0.0190(10) 0.0040(10)
C(11) 0.078(3) 0.061(2) 0.051(2) 0.012(2) 0.004(2) 0.019(2)
C(12) 0.080(3) 0.067(2) 0.042(2) -0.009(2) 0.001(2) 0.012(2)
C(13) 0.098(3) 0.059(2) 0.038(2) 0.006(2) 0.019(2) 0.0030(10)

loop_
_atom_site_label
_atom_site_fract_x
_atom_site_fract_y
_atom_site_fract_z
_atom_site_U_iso_or_equiv
_atom_site_thermal_displace_type
_atom_site_calc_flag
_atom_site_calc_attached_atom
S(1) 0.46482(9) 0.06809(8) 0.17378(8) 0.0599(3) Uani d .
S(2) 0.3473(1) 0.30739(7) 0.21052(7) 0.0576(2) Uani d .
N(1) 0.2379(2) 0.1821(2) -0.0841(2) 0.0453(7) Uani d .
N(2) 0.2944(4) 0.5086(3) -0.0264(3) 0.072(1) Uani d .
C(1) 0.3390(3) 0.1726(2) 0.1189(2) 0.0413(7) Uani d .
C(2) 0.2042(4) 0.1156(4) 0.1047(3) 0.059(1) Uani d .
C(3) 0.1804(4) 0.0818(3) -0.0276(3) 0.060(1) Uani d .
C(5) 0.2497(4) 0.1668(4) -0.2119(3) 0.061(1) Uani d .
C(6) 0.3143(4) 0.2742(4) -0.2582(3) 0.069(1) Uani d .
C(7) 0.4413(4) 0.3024(4) -0.1835(3) 0.066(1) Uani d .
C(8) 0.4246(3) 0.3140(3) -0.0484(3) 0.0481(9) Uani d .
C(9) 0.3627(3) 0.1978(3) -0.0129(2) 0.0417(7) Uani d .
C(10) 0.3495(3) 0.4214(3) -0.0323(3) 0.0510(9) Uani d .
C(11) 0.4404(5) 0.0470(4) 0.3295(3) 0.064(1) Uani d .
C(12) 0.4426(4) 0.1601(4) 0.4016(3) 0.063(1) Uani d .
C(13) 0.3342(5) 0.2433(4) 0.3574(3) 0.064(1) Uani d .
H(1) 0.210(4) 0.045(4) 0.155(4) 0.08(1) Uiso calc C2
H(2) 0.140(4) 0.175(4) 0.117(4) 0.08(1) Uiso calc C2
H(3) 0.232(4) 0.002(4) -0.042(3) 0.08(1) Uiso calc C3
H(4) 0.089(4) 0.075(3) -0.056(3) 0.06(1) Uiso calc C3
H(5) 0.301(4) 0.091(3) -0.227(4) 0.07(1) Uiso calc C5
H(6) 0.156(4) 0.158(3) -0.245(3) 0.07(1) Uiso calc C5
H(7) 0.325(4) 0.257(5) -0.338(4) 0.10(1) Uiso calc C6
H(8) 0.261(4) 0.343(4) -0.251(4) 0.08(1) Uiso calc C6
H(9) 0.480(3) 0.375(4) -0.204(3) 0.07(1) Uiso calc C7
H(10) 0.505(3) 0.232(4) -0.187(3) 0.06(1) Uiso calc C7
H(11) 0.426(3) 0.142(3) -0.034(3) 0.043(8) Uiso calc C9
H(12) 0.504(3) 0.323(3) 0.001(3) 0.050(9) Uiso calc C8
H(13) 0.362(4) 0.007(4) 0.330(4) 0.08(1) Uiso calc C11
H(14) 0.513(5) -0.004(5) 0.349(4) 0.10(1) Uiso calc C11
H(15) 0.432(4) 0.138(4) 0.490(4) 0.08(1) Uiso calc C12
H(16) 0.525(4) 0.204(4) 0.409(4) 0.09(1) Uiso calc C12
H(17) 0.256(3) 0.212(3) 0.350(3) 0.046(10) Uiso calc C13
H(18) 0.321(4) 0.312(4) 0.415(4) 0.09(1) Uiso calc C13

loop_
_atom_type_symbol
_atom_type_scat_dispersion_real
_atom_type_scat_dispersion_imag
_atom_type_scat_source
C 0.003 0.002 'International Tables'
H 0.000 0.000 'International Tables'
S 0.125 0.123 'International Tables'
N 0.006 0.003 'International Tables'

loop_
_geom_angle_atom_site_label_1
_geom_angle_atom_site_label_2
_geom_angle_atom_site_label_3
_geom_angle
_geom_angle_publ_flag
C(1) S(1) C(11) 103.0(2) yes
C(1) S(2) C(13) 100.4(2) yes
C(3) N(1) C(5) 115.2(3) yes
C(3) N(1) C(9) 104.4(2) yes
C(5) N(1) C(9) 111.6(3) yes
S(1) C(1) S(2) 111.2(2) yes
S(1) C(1) C(2) 113.0(2) yes
S(1) C(1) C(9) 104.0(2) yes
S(2) C(1) C(2) 112.3(2) yes
S(2) C(1) C(9) 112.6(2) yes
C(2) C(1) C(9) 103.4(2) yes
C(1) C(2) C(3) 103.9(3) yes
C(1) C(2) H(1) 106(2) no
C(1) C(2) H(2) 110(2) no
C(3) C(2) H(1) 111(2) no
C(3) C(2) H(2) 105(2) no
H(1) C(2) H(2) 118(3) no
N(1) C(3) C(2) 101.9(3) yes
N(1) C(3) H(3) 109(2) no
N(1) C(3) H(4) 111(2) no
C(2) C(3) H(3) 109(2) no
C(2) C(3) H(4) 111(2) no
H(3) C(3) H(4) 112(2) no
N(1) C(5) C(6) 110.0(3) yes
N(1) C(5) H(5) 111(2) no
N(1) C(5) H(6) 99(2) no
C(6) C(5) H(5) 109(2) no
C(6) C(5) H(6) 114(2) no
H(5) C(5) H(6) 111(2) no
C(5) C(6) C(7) 112.3(3) yes
C(5) C(6) H(7) 105(3) no
C(5) C(6) H(8) 108(2) no
C(7) C(6) H(7) 111(2) no
C(7) C(6) H(8) 105(2) no
H(7) C(6) H(8) 112(3) no
C(6) C(7) C(8) 110.9(3) yes
C(6) C(7) H(9) 114(2) no
C(6) C(7) H(10) 110.0(10) no
C(8) C(7) H(9) 105(2) no
C(8) C(7) H(10) 104.0(10) no
H(9) C(7) H(10) 110(3) no
C(7) C(8) C(9) 106.7(3) yes
C(7) C(8) C(10) 108.6(3) yes
C(7) C(8) H(12) 112.0(10) no
C(9) C(8) C(10) 114.4(3) yes
C(9) C(8) H(12) 108.0(10) no
C(10) C(8) H(12) 106.0(10) no
N(1) C(9) C(1) 104.9(2) yes
N(1) C(9) C(8) 110.1(2) yes
N(1) C(9) H(11) 113.0(10) no
C(1) C(9) C(8) 121.7(2) yes
C(1) C(9) H(11) 108.0(10) no
C(8) C(9) H(11) 98.0(10) no
N(2) C(10) C(8) 175.2(3) yes
S(1) C(11) C(12) 114.5(3) yes
S(1) C(11) H(13) 107(2) no
S(1) C(11) H(14) 95(2) no
C(12) C(11) H(13) 110(2) no
C(12) C(11) H(14) 115(2) no
H(13) C(11) H(14) 113(4) no
C(11) C(12) C(13) 112.6(3) yes
C(11) C(12) H(15) 108(2) no
C(11) C(12) H(16) 114(2) no
C(13) C(12) H(15) 106(2) no
C(13) C(12) H(16) 109(2) no
H(15) C(12) H(16) 103(3) no
S(2) C(13) C(12) 113.7(3) yes
S(2) C(13) H(17) 104(2) no
S(2) C(13) H(18) 108(2) no
C(12) C(13) H(17) 116(2) no
C(12) C(13) H(18) 114(2) no
H(17) C(13) H(18) 98(3) no

loop_
_geom_bond_atom_site_label_1
_geom_bond_atom_site_label_2
_geom_bond_distance
_geom_bond_publ_flag
S(1) C(1) 1.814(3) yes
S(1) C(11) 1.810(4) yes
S(2) C(1) 1.820(3) yes
S(2) C(13) 1.816(3) yes
N(1) C(3) 1.456(4) yes
N(1) C(5) 1.463(4) yes
N(1) C(9) 1.459(4) yes
N(2) C(10) 1.140(4) yes
C(1) C(2) 1.544(5) yes
C(1) C(9) 1.555(4) yes
C(2) C(3) 1.520(5) yes
C(2) H(1) 0.96(4) no
C(2) H(2) 0.97(4) no
C(3) H(3) 1.07(4) no
C(3) H(4) 0.98(4) no
C(5) C(6) 1.503(6) yes
C(5) H(5) 1.03(4) no
C(5) H(6) 1.01(4) no
C(6) C(7) 1.518(6) yes
C(6) H(7) 0.93(5) no
C(6) H(8) 0.96(4) no
C(7) C(8) 1.550(4) yes
C(7) H(9) 0.95(4) no
C(7) H(10) 1.04(4) no
C(8) C(9) 1.528(4) yes
C(8) C(10) 1.462(5) yes
C(8) H(12) 0.95(3) no
C(9) H(11) 0.96(3) no
C(11) C(12) 1.500(6) yes
C(11) H(13) 0.93(4) no
C(11) H(14) 0.96(5) no
C(12) C(13) 1.506(6) yes
C(12) H(15) 1.04(4) no
C(12) H(16) 0.99(4) no
C(13) H(17) 0.89(3) no
C(13) H(18) 1.02(4) no
